data_7117485
loop_
_publ_author_name
'Willian X. C. Oliveira'
'Cynthia L. M. Pereira'
'Carlos B. Pinheiro'
'Joan Cano'
'Francesc Lloret'
'Miguel Julve'

_publ_section_title
;
 Relatively strong intramolecular antiferromagnetic coupling in a neutral
 CrIII2NbV2 heterobimetallic molecular square
;
_journal_name_full Chem.Commun.
_journal_page_first 11806
_journal_paper_doi 10.1039/C5cc04285B
_journal_volume 51
_journal_year 2015
_chemical_formula_sum 'C28 H60 Cr2 Nb2 O30 S10'
_chemical_formula_weight 1487.18
_space_group_crystal_system triclinic
_space_group_IT_number 2
_space_group_name_Hall '-P 1'
_space_group_name_H-M_alt 'P -1'
_symmetry_space_group_name_Hall '-P 1'
_symmetry_space_group_name_H-M 'P -1'
_atom_sites_solution_hydrogens geom
_audit_creation_method SHELXL-2014/7
_audit_update_record
;
2015-05-24 deposited with the CCDC.
2015-06-09 downloaded from the CCDC.
;
_cell_angle_alpha 98.122(6)
_cell_angle_beta 116.838(7)
_cell_angle_gamma 94.962(5)
_cell_formula_units_Z 1
_cell_length_a 11.4285(7)
_cell_length_b 12.1741(9)
_cell_length_c 12.1850(10)
_cell_measurement_reflns_used 2232
_cell_measurement_temperature 298(2)
_cell_measurement_theta_max 25.5810
_cell_measurement_theta_min 2.3710
_cell_volume 1475.7(2)
_computing_cell_refinement 'CysAlisPro 171.37.34b'
_computing_data_collection 'Collect (Bruker AXS BV, 1997-2004)'
_computing_data_reduction 'CysAlisPro 171.37.34b'
_computing_structure_refinement 'SHELXL-2014/7 (Sheldrick, 2014)'
_computing_structure_solution 'SuperFlip (Palatinus & Chapius, 2007)'
_diffrn_ambient_temperature 298(2)
_diffrn_measured_fraction_theta_full 0.980
_diffrn_measured_fraction_theta_max 0.969
_diffrn_measurement_device_type 'Saxi-CrysAlisPro-abstract goniometer imported S'
_diffrn_measurement_method '\w and \p scans'
_diffrn_radiation_type MoK\a
_diffrn_radiation_wavelength 0.71073
_diffrn_reflns_av_R_equivalents 0.0525
_diffrn_reflns_av_unetI/netI 0.0846
_diffrn_reflns_laue_measured_fraction_full 0.980
_diffrn_reflns_laue_measured_fraction_max 0.969
_diffrn_reflns_limit_h_max 14
_diffrn_reflns_limit_h_min -12
_diffrn_reflns_limit_k_max 15
_diffrn_reflns_limit_k_min -12
_diffrn_reflns_limit_l_max 12
_diffrn_reflns_limit_l_min -15
_diffrn_reflns_number 9435
_diffrn_reflns_point_group_measured_fraction_full 0.980
_diffrn_reflns_point_group_measured_fraction_max 0.969
_diffrn_reflns_theta_full 25.242
_diffrn_reflns_theta_max 26.371
_diffrn_reflns_theta_min 2.630
_diffrn_source 'Enhance (Mo) X-ray Source'
_exptl_absorpt_coefficient_mu 1.171
_exptl_absorpt_correction_T_max 1.00000
_exptl_absorpt_correction_T_min 0.94265
_exptl_absorpt_correction_type multi-scan
_exptl_absorpt_process_details
;
'Sun May 03 19:25:34 2015'
;
_exptl_crystal_colour 'Emerald Green'
_exptl_crystal_density_diffrn 1.673
_exptl_crystal_description Tabular
_exptl_crystal_F_000 758
_exptl_crystal_preparation 'Magnetic properties'
_exptl_crystal_recrystallization_method 'Slow Diffusion'
_exptl_crystal_size_max 0.160
_exptl_crystal_size_mid 0.150
_exptl_crystal_size_min 0.080
_refine_diff_density_max 0.980
_refine_diff_density_min -0.740
_refine_diff_density_rms 0.116
_refine_ls_extinction_coef .
_refine_ls_extinction_method none
_refine_ls_goodness_of_fit_ref 1.041
_refine_ls_hydrogen_treatment constr
_refine_ls_matrix_type full
_refine_ls_number_parameters 361
_refine_ls_number_reflns 5834
_refine_ls_number_restraints 1
_refine_ls_restrained_S_all 1.041
_refine_ls_R_factor_all 0.0765
_refine_ls_R_factor_gt 0.0538
_refine_ls_shift/su_max 0.000
_refine_ls_shift/su_mean 0.000
_refine_ls_structure_factor_coef Fsqd
_refine_ls_weighting_details 'w=1/[\s^2^(Fo^2^)+(0.0689P)^2^] where P=(Fo^2^+2Fc^2^)/3'
_refine_ls_weighting_scheme calc
_refine_ls_wR_factor_gt 0.1363
_refine_ls_wR_factor_ref 0.1532
_reflns_Friedel_coverage 0.000
_reflns_friedel_fraction_full .
_reflns_friedel_fraction_max .
_reflns_number_gt 4357
_reflns_number_total 5834
_reflns_threshold_expression 'I > 2\s(I)'
_cod_data_source_file c5cc04285b2.cif
_cod_data_source_block shelx_a
_cod_database_code 7117485
_shelx_shelxl_version_number 2014/7
_shelx_space_group_comment
;
The symmetry employed for this shelxl refinement is uniquely defined
by the following loop, which should always be used as a source of
symmetry information in preference to the above space-group names.
They are only intended as comments.
;
_shelx_estimated_absorpt_t_min 0.835
_shelx_estimated_absorpt_t_max 0.912

loop_
_space_group_symop_operation_xyz
'x, y, z'
'-x, -y, -z'

loop_
_atom_site_label
_atom_site_type_symbol
_atom_site_fract_x
_atom_site_fract_y
_atom_site_fract_z
_atom_site_U_iso_or_equiv
_atom_site_adp_type
_atom_site_occupancy
_atom_site_site_symmetry_order
_atom_site_calc_flag
_atom_site_refinement_flags_posn
_atom_site_refinement_flags_adp
_atom_site_refinement_flags_occupancy
_atom_site_disorder_assembly
_atom_site_disorder_group
Nb1 Nb 0.36408(3) 0.12906(3) 0.37404(3) 0.03553(16) Uani 1 1 d . . . . .
Cr1 Cr 0.61469(6) 0.16945(6) 0.70664(6) 0.0342(2) Uani 1 1 d . . . . .
S1 S 0.61264(13) 0.41468(10) 0.67203(12) 0.0506(3) Uani 1 1 d . . . . .
S3 S 0.88059(12) 0.15427(12) 0.93095(12) 0.0520(3) Uani 1 1 d . . . . .
S2 S 0.79411(12) 0.17664(12) 0.57432(12) 0.0528(3) Uani 1 1 d . . . . .
O10 O 0.3046(3) 0.2912(3) 0.3989(3) 0.0548(9) Uani 1 1 d . . . . .
O7 O 0.1895(3) 0.0972(3) 0.3820(3) 0.0527(9) Uani 1 1 d . . . . .
O9 O 0.1585(5) 0.3806(5) 0.4314(6) 0.1172(19) Uani 1 1 d . . . . .
O13 O 0.7422(3) 0.1865(3) 0.8883(3) 0.0518(9) Uani 1 1 d . . . . .
O11 O 0.5909(3) 0.3288(3) 0.7451(3) 0.0507(8) Uani 1 1 d . . . . .
O3 O 0.4953(3) 0.2035(3) 0.3235(4) 0.0576(9) Uani 1 1 d . . . . .
O4 O 0.5337(6) 0.2470(5) 0.1710(6) 0.135(2) Uani 1 1 d . . . . .
O2 O 0.4867(3) 0.1578(3) 0.5355(3) 0.0521(9) Uani 1 1 d . . . . .
O6 O 0.2467(3) 0.1393(3) 0.1773(3) 0.0579(10) Uani 1 1 d . . . . .
O1 O 0.3606(3) -0.0172(3) 0.3247(3) 0.0512(9) Uani 1 1 d . . . . .
O12 O 0.7644(3) 0.2280(3) 0.6798(3) 0.0456(8) Uani 1 1 d . . . . .
O5 O 0.2600(6) 0.1759(5) 0.0104(4) 0.1125(19) Uani 1 1 d . . . . .
O14 O 0.4734(4) 0.1244(4) 0.7477(5) 0.0875(14) Uani 1 1 d . . . . .
C6 C 0.7625(6) 0.5062(5) 0.7840(6) 0.081(2) Uani 1 1 d . . . . .
H6A H 0.7572 0.5306 0.8598 0.122 Uiso 1 1 calc R U . . .
H6B H 0.7748 0.5705 0.7505 0.122 Uiso 1 1 calc R U . . .
H6C H 0.8364 0.4669 0.8020 0.122 Uiso 1 1 calc R U . . .
O8 O 0.0290(5) 0.1658(5) 0.4128(5) 0.1158(19) Uani 1 1 d . . . . .
C8 C 0.9614(5) 0.1559(6) 0.6576(6) 0.0787(19) Uani 1 1 d . . . . .
H8A H 1.0160 0.2256 0.7114 0.118 Uiso 1 1 calc R U . . .
H8B H 0.9927 0.1305 0.5989 0.118 Uiso 1 1 calc R U . . .
H8C H 0.9658 0.1004 0.7074 0.118 Uiso 1 1 calc R U . . .
C5 C 0.4971(6) 0.5041(5) 0.6659(6) 0.0729(18) Uani 1 1 d . . . . .
H5A H 0.4086 0.4614 0.6212 0.109 Uiso 1 1 calc R U . . .
H5B H 0.5044 0.5630 0.6234 0.109 Uiso 1 1 calc R U . . .
H5C H 0.5156 0.5367 0.7497 0.109 Uiso 1 1 calc R U . . .
C7 C 0.8203(7) 0.2945(6) 0.5132(6) 0.0819(19) Uani 1 1 d . . . . .
H7A H 0.7378 0.3212 0.4710 0.123 Uiso 1 1 calc R U . . .
H7B H 0.8531 0.2730 0.4547 0.123 Uiso 1 1 calc R U . . .
H7C H 0.8842 0.3532 0.5806 0.123 Uiso 1 1 calc R U . . .
C9 C 0.9899(6) 0.2853(5) 0.9940(6) 0.085(2) Uani 1 1 d . . . . .
H9A H 0.9884 0.3189 0.9267 0.128 Uiso 1 1 calc R U . . .
H9B H 1.0787 0.2737 1.0464 0.128 Uiso 1 1 calc R U . . .
H9C H 0.9620 0.3344 1.0431 0.128 Uiso 1 1 calc R U . . .
C10 C 0.9130(6) 0.1068(6) 1.0710(5) 0.080(2) Uani 1 1 d . . . . .
H10A H 0.8924 0.1597 1.1232 0.121 Uiso 1 1 calc R U . . .
H10B H 1.0053 0.1003 1.1149 0.121 Uiso 1 1 calc R U . . .
H10C H 0.8590 0.0347 1.0509 0.121 Uiso 1 1 calc R U . . .
C4 C 0.2006(6) 0.2954(6) 0.4128(5) 0.0694(17) Uani 1 1 d . . . . .
C1 C 0.4590(7) 0.2119(5) 0.2081(7) 0.0726(17) Uani 1 1 d . . . . .
C2 C 0.3092(7) 0.1727(5) 0.1205(6) 0.0671(16) Uani 1 1 d . . . . .
C3 C 0.1299(6) 0.1791(6) 0.4031(5) 0.0662(17) Uani 1 1 d . . . . .
O15 O 1.0813(8) 0.4467(7) 0.8335(7) 0.171(3) Uani 1 1 d . . . . .
C13 C 1.1581(11) 0.5384(10) 0.6948(10) 0.177(5) Uani 1 1 d . . . . .
H13A H 1.0698 0.5152 0.6261 0.266 Uiso 1 1 calc R U . A 1
H13B H 1.2105 0.4810 0.6943 0.266 Uiso 1 1 calc R U . A 1
H13C H 1.1981 0.6072 0.6864 0.266 Uiso 1 1 calc R U . A 1
C12 C 1.3265(12) 0.5590(18) 0.9384(12) 0.271(9) Uani 1 1 d . . . . .
H12A H 1.3378 0.5653 1.0222 0.407 Uiso 1 1 calc R U . B 1
H12B H 1.3812 0.6217 0.9353 0.407 Uiso 1 1 calc R U . B 1
H12C H 1.3521 0.4902 0.9147 0.407 Uiso 1 1 calc R U . B 1
S5B S 1.1512(5) 0.5588(7) 0.8292(5) 0.099(3) Uani 0.491(13) 1 d . . P C 1
S5A S 1.1928(8) 0.4820(9) 0.8258(7) 0.146(4) Uani 0.509(13) 1 d . . P C 2
S4A S 0.3473(5) 0.1185(5) 0.7056(5) 0.071(2) Uiso 0.321(5) 1 d . . P . .
C11A C 0.269(2) 0.024(2) 0.748(2) 0.047(5) Uiso 0.321(5) 1 d . . P . .
H11A H 0.2503 -0.0486 0.6945 0.070 Uiso 0.321(5) 1 calc R U P . .
H11B H 0.1878 0.0460 0.7398 0.070 Uiso 0.321(5) 1 calc R U P . .
H11C H 0.3255 0.0192 0.8335 0.070 Uiso 0.321(5) 1 calc R U P . .
C12A C 0.326(3) 0.228(3) 0.772(3) 0.109(9) Uiso 0.321(5) 1 d . . P . .
H12D H 0.3963 0.2491 0.8568 0.163 Uiso 0.321(5) 1 calc R U P . .
H12E H 0.2420 0.2144 0.7721 0.163 Uiso 0.321(5) 1 calc R U P . .
H12F H 0.3262 0.2869 0.7277 0.163 Uiso 0.321(5) 1 calc R U P . .
S4B S 0.4106(4) 0.0334(4) 0.7617(4) 0.0715(17) Uiso 0.394(6) 1 d . . P . .
C12B C 0.237(2) 0.050(2) 0.710(2) 0.104(9) Uiso 0.394(6) 1 d . . P . .
H12G H 0.2318 0.1027 0.7739 0.155 Uiso 0.394(6) 1 calc R U P . .
H12H H 0.1845 -0.0213 0.6962 0.155 Uiso 0.394(6) 1 calc R U P . .
H12I H 0.2038 0.0781 0.6337 0.155 Uiso 0.394(6) 1 calc R U P . .
C11B C 0.4686(19) 0.0364(17) 0.9221(16) 0.098(6) Uiso 0.394(6) 1 d . . P . .
H11D H 0.5094 0.1118 0.9688 0.147 Uiso 0.394(6) 1 calc R U P . .
H11E H 0.5328 -0.0129 0.9493 0.147 Uiso 0.394(6) 1 calc R U P . .
H11F H 0.3953 0.0119 0.9363 0.147 Uiso 0.394(6) 1 calc R U P . .
S4C S 0.4328(5) 0.1305(5) 0.8269(5) 0.062(2) Uiso 0.273(5) 1 d . . P . .
C12C C 0.292(4) -0.002(3) 0.772(3) 0.103(14) Uiso 0.273(5) 1 d . . P . .
H12J H 0.2570 -0.0306 0.6833 0.154 Uiso 0.273(5) 1 calc R U P . .
H12K H 0.2211 0.0195 0.7878 0.154 Uiso 0.273(5) 1 calc R U P . .
H12L H 0.3281 -0.0597 0.8170 0.154 Uiso 0.273(5) 1 calc R U P . .
C11C C 0.362(3) 0.256(2) 0.840(3) 0.083(8) Uiso 0.273(5) 1 d . . P . .
H11G H 0.4198 0.3203 0.8450 0.125 Uiso 0.273(5) 1 calc R U P . .
H11H H 0.3514 0.2649 0.9147 0.125 Uiso 0.273(5) 1 calc R U P . .
H11I H 0.2765 0.2486 0.7680 0.125 Uiso 0.273(5) 1 calc R U P . .

loop_
_atom_site_aniso_label
_atom_site_aniso_U_11
_atom_site_aniso_U_22
_atom_site_aniso_U_33
_atom_site_aniso_U_23
_atom_site_aniso_U_13
_atom_site_aniso_U_12
Nb1 0.0305(2) 0.0284(2) 0.0377(3) 0.00656(17) 0.00753(18) 0.00508(16)
Cr1 0.0285(4) 0.0285(4) 0.0368(4) 0.0021(3) 0.0101(3) -0.0007(3)
S1 0.0601(8) 0.0334(7) 0.0527(7) 0.0058(5) 0.0233(6) 0.0038(5)
S3 0.0414(7) 0.0537(8) 0.0446(7) 0.0044(6) 0.0088(5) 0.0038(6)
S2 0.0470(7) 0.0559(9) 0.0573(8) 0.0032(6) 0.0299(6) -0.0004(6)
O10 0.060(2) 0.041(2) 0.072(2) 0.0139(17) 0.0355(18) 0.0218(17)
O7 0.0382(18) 0.063(2) 0.056(2) 0.0171(17) 0.0211(15) -0.0007(16)
O9 0.107(4) 0.105(4) 0.163(5) 0.017(4) 0.080(4) 0.058(3)
O13 0.0448(18) 0.063(2) 0.0361(17) 0.0021(16) 0.0111(14) 0.0103(16)
O11 0.065(2) 0.0344(19) 0.060(2) 0.0075(15) 0.0359(17) 0.0095(15)
O3 0.050(2) 0.049(2) 0.077(3) 0.0038(19) 0.0371(19) -0.0015(16)
O4 0.146(5) 0.148(6) 0.144(5) -0.002(4) 0.117(4) -0.038(4)
O2 0.0403(18) 0.051(2) 0.0431(19) 0.0026(16) 0.0024(15) 0.0096(16)
O6 0.054(2) 0.077(3) 0.0444(19) 0.0247(19) 0.0195(16) 0.0178(18)
O1 0.061(2) 0.0320(18) 0.052(2) 0.0065(15) 0.0199(17) 0.0082(15)
O12 0.0380(16) 0.044(2) 0.0510(19) -0.0030(15) 0.0236(14) -0.0065(14)
O5 0.139(5) 0.160(6) 0.065(3) 0.053(3) 0.058(3) 0.044(4)
O14 0.059(3) 0.094(4) 0.129(4) 0.024(3) 0.063(3) -0.008(2)
C6 0.075(4) 0.060(4) 0.084(5) 0.013(3) 0.022(3) -0.017(3)
O8 0.083(3) 0.162(6) 0.126(4) 0.013(4) 0.074(3) 0.017(3)
C8 0.056(3) 0.087(5) 0.108(5) 0.021(4) 0.049(4) 0.023(3)
C5 0.085(4) 0.049(4) 0.081(4) 0.014(3) 0.034(3) 0.022(3)
C7 0.089(5) 0.087(5) 0.088(5) 0.034(4) 0.053(4) 0.009(4)
C9 0.060(4) 0.070(4) 0.094(5) 0.008(4) 0.017(3) -0.011(3)
C10 0.071(4) 0.094(5) 0.063(4) 0.031(4) 0.015(3) 0.020(4)
C4 0.067(4) 0.074(4) 0.071(4) 0.018(3) 0.031(3) 0.039(3)
C1 0.093(5) 0.052(4) 0.094(5) 0.001(3) 0.067(4) 0.005(3)
C2 0.094(5) 0.067(4) 0.061(4) 0.027(3) 0.048(3) 0.025(3)
C3 0.053(3) 0.101(5) 0.049(3) 0.013(3) 0.029(3) 0.012(3)
O15 0.141(6) 0.184(8) 0.201(7) 0.080(6) 0.091(5) -0.032(5)
C13 0.148(9) 0.236(14) 0.170(10) 0.126(10) 0.074(7) 0.004(8)
C12 0.119(9) 0.52(3) 0.143(10) 0.081(14) 0.048(8) -0.044(13)
S5B 0.098(3) 0.105(5) 0.108(4) 0.007(3) 0.065(3) 0.015(3)
S5A 0.135(5) 0.127(7) 0.162(5) 0.036(4) 0.057(4) 0.014(5)

loop_
_atom_type_symbol
_atom_type_description
_atom_type_scat_dispersion_real
_atom_type_scat_dispersion_imag
_atom_type_scat_source
C C 0.0033 0.0016 'International Tables Vol C Tables 4.2.6.8 and 6.1.1.4'
H H 0.0000 0.0000 'International Tables Vol C Tables 4.2.6.8 and 6.1.1.4'
O O 0.0106 0.0060 'International Tables Vol C Tables 4.2.6.8 and 6.1.1.4'
S S 0.1246 0.1234 'International Tables Vol C Tables 4.2.6.8 and 6.1.1.4'
Cr Cr 0.3209 0.6236 'International Tables Vol C Tables 4.2.6.8 and 6.1.1.4'
Nb Nb -2.0727 0.6215 'International Tables Vol C Tables 4.2.6.8 and 6.1.1.4'

loop_
_geom_angle_atom_site_label_1
_geom_angle_atom_site_label_2
_geom_angle_atom_site_label_3
_geom_angle
_geom_angle_site_symmetry_1
_geom_angle_site_symmetry_3
O2 Nb1 O1 102.74(14) . .
O2 Nb1 O7 102.94(14) . .
O1 Nb1 O7 92.28(15) . .
O2 Nb1 O3 91.77(16) . .
O1 Nb1 O3 101.82(15) . .
O7 Nb1 O3 156.91(14) . .
O2 Nb1 O10 90.52(13) . .
O1 Nb1 O10 162.82(14) . .
O7 Nb1 O10 73.90(14) . .
O3 Nb1 O10 88.46(14) . .
O2 Nb1 O6 163.26(15) . .
O1 Nb1 O6 89.03(14) . .
O7 Nb1 O6 88.23(13) . .
O3 Nb1 O6 73.99(14) . .
O10 Nb1 O6 80.54(13) . .
O2 Cr1 O1 91.97(13) . 2_656
O2 Cr1 O14 90.50(18) . .
O1 Cr1 O14 91.79(18) 2_656 .
O2 Cr1 O12 93.24(14) . .
O1 Cr1 O12 92.52(14) 2_656 .
O14 Cr1 O12 174.19(17) . .
O2 Cr1 O13 176.82(14) . .
O1 Cr1 O13 90.46(14) 2_656 .
O14 Cr1 O13 87.37(18) . .
O12 Cr1 O13 88.70(14) . .
O2 Cr1 O11 89.67(13) . .
O1 Cr1 O11 178.21(13) 2_656 .
O14 Cr1 O11 87.49(18) . .
O12 Cr1 O11 88.09(14) . .
O13 Cr1 O11 87.87(14) . .
O11 S1 C5 102.7(3) . .
O11 S1 C6 104.2(2) . .
C5 S1 C6 99.4(3) . .
O13 S3 C10 103.3(3) . .
O13 S3 C9 104.0(3) . .
C10 S3 C9 100.1(3) . .
O12 S2 C7 103.2(3) . .
O12 S2 C8 102.9(2) . .
C7 S2 C8 99.2(3) . .
C4 O10 Nb1 118.7(4) . .
C3 O7 Nb1 121.5(4) . .
S3 O13 Cr1 121.17(19) . .
S1 O11 Cr1 119.96(19) . .
C1 O3 Nb1 121.3(4) . .
Nb1 O2 Cr1 173.1(2) . .
C2 O6 Nb1 117.7(4) . .
Nb1 O1 Cr1 170.85(19) . 2_656
S2 O12 Cr1 125.70(18) . .
S4C O14 S4A 63.5(4) . .
S4C O14 S4B 58.4(4) . .
S4A O14 S4B 64.2(3) . .
S4C O14 Cr1 148.1(4) . .
S4A O14 Cr1 141.0(4) . .
S4B O14 Cr1 141.2(4) . .
S1 C6 H6A 109.5 . .
S1 C6 H6B 109.5 . .
H6A C6 H6B 109.5 . .
S1 C6 H6C 109.5 . .
H6A C6 H6C 109.5 . .
H6B C6 H6C 109.5 . .
S2 C8 H8A 109.5 . .
S2 C8 H8B 109.5 . .
H8A C8 H8B 109.5 . .
S2 C8 H8C 109.5 . .
H8A C8 H8C 109.5 . .
H8B C8 H8C 109.5 . .
S1 C5 H5A 109.5 . .
S1 C5 H5B 109.5 . .
H5A C5 H5B 109.5 . .
S1 C5 H5C 109.5 . .
H5A C5 H5C 109.5 . .
H5B C5 H5C 109.5 . .
S2 C7 H7A 109.5 . .
S2 C7 H7B 109.5 . .
H7A C7 H7B 109.5 . .
S2 C7 H7C 109.5 . .
H7A C7 H7C 109.5 . .
H7B C7 H7C 109.5 . .
S3 C9 H9A 109.5 . .
S3 C9 H9B 109.5 . .
H9A C9 H9B 109.5 . .
S3 C9 H9C 109.5 . .
H9A C9 H9C 109.5 . .
H9B C9 H9C 109.5 . .
S3 C10 H10A 109.5 . .
S3 C10 H10B 109.5 . .
H10A C10 H10B 109.5 . .
S3 C10 H10C 109.5 . .
H10A C10 H10C 109.5 . .
H10B C10 H10C 109.5 . .
O9 C4 O10 125.6(7) . .
O9 C4 C3 121.5(6) . .
O10 C4 C3 112.8(5) . .
O4 C1 O3 124.3(7) . .
O4 C1 C2 122.2(7) . .
O3 C1 C2 113.5(5) . .
O5 C2 O6 125.7(6) . .
O5 C2 C1 121.4(6) . .
O6 C2 C1 112.9(5) . .
O8 C3 O7 124.6(7) . .
O8 C3 C4 122.6(6) . .
O7 C3 C4 112.9(5) . .
S5B C13 H13A 109.5 . .
S5B C13 H13B 109.5 . .
H13A C13 H13B 109.5 . .
S5B C13 H13C 109.5 . .
H13A C13 H13C 109.5 . .
H13B C13 H13C 109.5 . .
S5B C12 H12A 109.5 . .
S5B C12 H12B 109.5 . .
H12A C12 H12B 109.5 . .
S5B C12 H12C 109.5 . .
H12A C12 H12C 109.5 . .
H12B C12 H12C 109.5 . .
O15 S5B C13 106.4(6) . .
O15 S5B C12 102.4(8) . .
C13 S5B C12 99.4(7) . .
O15 S5A C12 125.4(10) . .
O15 S5A C13 112.3(7) . .
C12 S5A C13 106.4(9) . .
O14 S4A S4C 56.7(4) . .
O14 S4A S4B 59.9(3) . .
S4C S4A S4B 55.1(3) . .
O14 S4A C12A 106.9(12) . .
S4C S4A C12A 74.5(11) . .
S4B S4A C12A 127.1(12) . .
O14 S4A C11A 117.8(10) . .
S4C S4A C11A 78.9(9) . .
S4B S4A C11A 59.3(9) . .
C12A S4A C11A 99.0(15) . .
S4A C11A H11A 109.5 . .
S4A C11A H11B 109.5 . .
H11A C11A H11B 109.5 . .
S4A C11A H11C 109.5 . .
H11A C11A H11C 109.5 . .
H11B C11A H11C 109.5 . .
S4A C12A H12D 109.5 . .
S4A C12A H12E 109.5 . .
H12D C12A H12E 109.5 . .
S4A C12A H12F 109.5 . .
H12D C12A H12F 109.5 . .
H12E C12A H12F 109.5 . .
S4C S4B O14 56.9(4) . .
S4C S4B S4A 59.8(4) . .
O14 S4B S4A 55.9(3) . .
S4C S4B C11B 65.9(7) . .
O14 S4B C11B 109.2(8) . .
S4A S4B C11B 121.4(7) . .
S4C S4B C12B 82.4(8) . .
O14 S4B C12B 108.0(9) . .
S4A S4B C12B 52.3(8) . .
C11B S4B C12B 101.7(10) . .
S4B C12B H12G 109.5 . .
S4B C12B H12H 109.5 . .
H12G C12B H12H 109.5 . .
S4B C12B H12I 109.5 . .
H12G C12B H12I 109.5 . .
H12H C12B H12I 109.5 . .
S4B C11B H11D 109.5 . .
S4B C11B H11E 109.5 . .
H11D C11B H11E 109.5 . .
S4B C11B H11F 109.5 . .
H11D C11B H11F 109.5 . .
H11E C11B H11F 109.5 . .
O14 S4C S4B 64.7(4) . .
O14 S4C S4A 59.8(4) . .
S4B S4C S4A 65.1(4) . .
O14 S4C C11C 113.3(11) . .
S4B S4C C11C 144.1(10) . .
S4A S4C C11C 82.8(9) . .
O14 S4C C12C 106.9(11) . .
S4B S4C C12C 47.1(11) . .
S4A S4C C12C 69.5(10) . .
C11C S4C C12C 108.0(15) . .
S4C C12C H12J 109.5 . .
S4C C12C H12K 109.5 . .
H12J C12C H12K 109.5 . .
S4C C12C H12L 109.5 . .
H12J C12C H12L 109.5 . .
H12K C12C H12L 109.5 . .
S4C C11C H11G 109.5 . .
S4C C11C H11H 109.5 . .
H11G C11C H11H 109.5 . .
S4C C11C H11I 109.5 . .
H11G C11C H11I 109.5 . .
H11H C11C H11I 109.5 . .

loop_
_geom_bond_atom_site_label_1
_geom_bond_atom_site_label_2
_geom_bond_distance
_geom_bond_site_symmetry_2
Nb1 O2 1.786(3) .
Nb1 O1 1.789(3) .
Nb1 O7 2.048(3) .
Nb1 O3 2.051(4) .
Nb1 O10 2.168(3) .
Nb1 O6 2.184(3) .
Cr1 O2 1.906(3) .
Cr1 O1 1.910(3) 2_656
Cr1 O14 1.952(4) .
Cr1 O12 1.976(3) .
Cr1 O13 1.993(3) .
Cr1 O11 2.002(3) .
S1 O11 1.538(3) .
S1 C5 1.765(5) .
S1 C6 1.780(5) .
S3 O13 1.532(3) .
S3 C10 1.768(6) .
S3 C9 1.772(6) .
S2 O12 1.536(3) .
S2 C7 1.770(6) .
S2 C8 1.775(5) .
O10 C4 1.278(7) .
O7 C3 1.314(7) .
O9 C4 1.216(7) .
O3 C1 1.296(7) .
O4 C1 1.206(7) .
O6 C2 1.277(7) .
O1 Cr1 1.910(3) 2_656
O5 C2 1.206(7) .
O14 S4C 1.242(7) .
O14 S4A 1.284(6) .
O14 S4B 1.341(6) .
C6 H6A 0.9600 .
C6 H6B 0.9600 .
C6 H6C 0.9600 .
O8 C3 1.212(7) .
C8 H8A 0.9600 .
C8 H8B 0.9600 .
C8 H8C 0.9600 .
C5 H5A 0.9600 .
C5 H5B 0.9600 .
C5 H5C 0.9600 .
C7 H7A 0.9600 .
C7 H7B 0.9600 .
C7 H7C 0.9600 .
C9 H9A 0.9600 .
C9 H9B 0.9600 .
C9 H9C 0.9600 .
C10 H10A 0.9600 .
C10 H10B 0.9600 .
C10 H10C 0.9600 .
C4 C3 1.530(9) .
C1 C2 1.537(9) .
O15 S5A 1.357(10) .
O15 S5B 1.540(10) .
C13 S5B 1.660(11) .
C13 S5A 1.721(11) .
C13 H13A 0.9600 .
C13 H13B 0.9600 .
C13 H13C 0.9600 .
C12 S5A 1.610(14) .
C12 S5B 1.837(14) .
C12 H12A 0.9600 .
C12 H12B 0.9600 .
C12 H12C 0.9600 .
S4A S4C 1.330(7) .
S4A S4B 1.395(6) .
S4A C12A 1.55(3) .
S4A C11A 1.67(2) .
C11A H11A 0.9600 .
C11A H11B 0.9600 .
C11A H11C 0.9600 .
C12A H12D 0.9600 .
C12A H12E 0.9600 .
C12A H12F 0.9600 .
S4B S4C 1.262(7) .
S4B C11B 1.752(17) .
S4B C12B 1.83(2) .
C12B H12G 0.9600 .
C12B H12H 0.9600 .
C12B H12I 0.9600 .
C11B H11D 0.9600 .
C11B H11E 0.9600 .
C11B H11F 0.9600 .
S4C C11C 1.81(3) .
S4C C12C 1.98(4) .
C12C H12J 0.9600 .
C12C H12K 0.9600 .
C12C H12L 0.9600 .
C11C H11G 0.9600 .
C11C H11H 0.9600 .
C11C H11I 0.9600 .

loop_
_geom_hbond_atom_site_label_D
_geom_hbond_atom_site_label_H
_geom_hbond_atom_site_label_A
_geom_hbond_distance_DH
_geom_hbond_distance_HA
_geom_hbond_distance_DA
_geom_hbond_angle_DHA
_geom_hbond_site_symmetry_A
C6 H6B O10 0.96 2.57 3.460(7) 154.1 2_666
C8 H8B O8 0.96 2.57 3.416(9) 147.5 1_655
C8 H8C O7 0.96 2.63 3.257(8) 123.6 2_656
C9 H9A O15 0.96 2.48 3.369(9) 154.2 .
C9 H9B O5 0.96 2.65 3.402(9) 135.8 1_656
C9 H9C S5B 0.96 2.71 3.654(10) 169.8 2_767
C10 H10B O6 0.96 2.49 3.393(7) 156.9 1_656
C10 H10C O5 0.96 2.63 3.582(9) 171.0 2_656
C12 H12A O11 0.96 2.66 3.553(14) 155.5 2_767
C12 H12B O4 0.96 2.58 3.474(17) 155.9 2_766
